data_4306112
loop_
_publ_author_name
'Shashank Mishra'
'Erwann Jeanneau'
'St\'ephane Daniele'
'Gilles Ledoux'
'Prakash N. Swamy'

_publ_contact_author_address
;Universit\'e Claude Bernard Lyon 1
IRCELYON
2 avenue A. Einstein
69626 Villeurbanne C\'edex
France.
;
_publ_contact_author_email mishrashashank74@rediffmail.com
_publ_contact_author_fax '(+33) 472445399'
_publ_contact_author_name 'Dr. Shashank Mishra'
_publ_contact_author_phone '(+33) 472445329'
_publ_section_title
;
Solid- and Solution Phase Transformations in Novel Hybrid Iodoplumbate
Derivatives Templated by Solvated Yttrium Complexes
;
_journal_name_full 'Inorganic Chemistry'
_journal_page_first 9333
_journal_page_last 9343
_journal_paper_doi 10.1021/ic8010376
_journal_volume 47
_journal_year 2008
_chemical_formula_moiety '    C24 H56 N8 O8 Y, I9 Pb3, C3 H7 N O'
_chemical_formula_sum 'C27 H63 I9 N9 O9 Pb3 Y'
_chemical_formula_weight 2510.50
_space_group_IT_number 61
_symmetry_cell_setting orthorhombic
_symmetry_space_group_name_Hall '-P 2bc 2ac'
_symmetry_space_group_name_H-M 'P c a b'
_atom_sites_solution_hydrogens geom
_atom_sites_solution_primary direct
_audit_creation_date 07-06-13
_audit_creation_method CRYSTALS_ver_12.84
_cell_angle_alpha 90.0000
_cell_angle_beta 90.0000
_cell_angle_gamma 90.0000
_cell_formula_units_Z 8
_cell_length_a 22.1948(4)
_cell_length_b 23.6739(4)
_cell_length_c 24.0851(3)
_cell_measurement_reflns_used 15980
_cell_measurement_temperature 150
_cell_measurement_theta_max 27.878
_cell_measurement_theta_min 0.407
_cell_volume 12655.2(4)
_computing_cell_refinement 'DENZO/SCALEPACK (Otwinowski & Minor, 1997)'
_computing_data_collection 'COLLECT (Nonius, 1997-2001).'
_computing_data_reduction 'DENZO/SCALEPACK (Otwinowski & Minor, 1997)'
_computing_molecular_graphics 'CAMERON (Watkin et al., 1996)'
_computing_publication_material 'CRYSTALS (Betteridge et al., 2003)'
_computing_structure_refinement 'CRYSTALS (Betteridge et al., 2003)'
_computing_structure_solution 'SIR97 (Altomare et al., 1999)'
_diffrn_ambient_temperature 150
_diffrn_measured_fraction_theta_full 0.998
_diffrn_measured_fraction_theta_max 0.998
_diffrn_measurement_device_type 'Nonius KappaCCD'
_diffrn_measurement_method '\f & \w scans'
_diffrn_radiation_monochromator graphite
_diffrn_radiation_type 'Mo K\a'
_diffrn_radiation_wavelength 0.71069
_diffrn_reflns_av_R_equivalents 0.039
_diffrn_reflns_limit_h_max 29
_diffrn_reflns_limit_h_min -29
_diffrn_reflns_limit_k_max 31
_diffrn_reflns_limit_k_min -31
_diffrn_reflns_limit_l_max 31
_diffrn_reflns_limit_l_min -31
_diffrn_reflns_number 29993
_diffrn_reflns_theta_full 27.864
_diffrn_reflns_theta_max 27.864
_diffrn_reflns_theta_min 1.720
_diffrn_standards_number 0
_exptl_absorpt_coefficient_mu 13.300
_exptl_absorpt_correction_T_max 0.10
_exptl_absorpt_correction_T_min 0.02
_exptl_absorpt_correction_type analytical
_exptl_absorpt_process_details
; 
 Analytical Absorption (De Meulenaer & Tompa, 1965) 
;
_exptl_crystal_colour 'light yellow'
_exptl_crystal_density_diffrn 2.635
_exptl_crystal_description block
_exptl_crystal_F_000 8976
_exptl_crystal_size_max 0.39
_exptl_crystal_size_mid 0.24
_exptl_crystal_size_min 0.17
_refine_diff_density_max 3.95
_refine_diff_density_min -1.71
_refine_ls_extinction_method None
_refine_ls_goodness_of_fit_ref 1.0467
_refine_ls_hydrogen_treatment constr
_refine_ls_matrix_type full
_refine_ls_number_parameters 523
_refine_ls_number_reflns 8257
_refine_ls_number_restraints 0
_refine_ls_R_factor_all 0.0859
_refine_ls_R_factor_gt 0.0385
_refine_ls_shift/su_max 0.001578
_refine_ls_structure_factor_coef F
_refine_ls_weighting_details
;
 Method, part 1, Chebychev polynomial, (Watkin, 1994, Prince, 1982) 
 [weight] = 1.0/[A~0~*T~0~(x)+A~1~*T~1~(x) ... +A~n-1~]*T~n-1~(x)] 
 where A~i~ are the Chebychev coefficients listed below and x= Fcalc/Fmax 
 Method = Robust Weighting (Prince, 1982) 
 W = [weight] * [1-(deltaF/6*sigmaF)^2^]^2^ 
 A~i~ are: 
 0.701 0.706 0.411 
;
_refine_ls_weighting_scheme calc
_refine_ls_wR_factor_all 0.0814
_refine_ls_wR_factor_gt 0.0442
_refine_ls_wR_factor_ref 0.0442
_reflns_limit_h_max 29
_reflns_limit_h_min 0
_reflns_limit_k_max 31
_reflns_limit_k_min 0
_reflns_limit_l_max 31
_reflns_limit_l_min 0
_reflns_number_gt 8257
_reflns_number_total 15050
_reflns_threshold_expression I>2.0\s(I)
_oxford_diffrn_Wilson_B_factor 0.00
_oxford_diffrn_Wilson_scale 0.00
_oxford_refine_ls_scale 0.02382(3)
_oxford_structure_analysis_title 'scale in P c a b'
_cod_data_source_file ic8010376_si_002_2.cif
_cod_data_source_block complex_1
_cod_depositor_comments
;
The following automatic conversions were performed:
'_symmetry_cell_setting' value 'Orthorhombic' changed to 'orthorhombic'
according to '/home/saulius/struct/CIF-dictionaries/cif_core.dic'
dictionary named 'cif_core.dic' version 2.4.1 from 2010-06-29.

Automatic conversion script
Id: cif_fix_enum 1527 2010-12-29 10:47:43Z saulius 
;
_cod_original_cell_volume 12655.21(35)
_cod_original_sg_symbol_H-M 'P c a b '
_cod_original_formula_sum 'C27 H63 I9 N9 O9 Pb3 Y1'
_cod_database_code 4306112

loop_
_symmetry_equiv_pos_as_xyz
x,y,z
-x,-y,-z
-x+1/2,y,z+1/2
x+1/2,-y,-z+1/2
x+1/2,-y+1/2,z
-x+1/2,y+1/2,-z
-x,-y+1/2,z+1/2
x,y+1/2,-z+1/2

loop_
_atom_site_label
_atom_site_type_symbol
_atom_site_fract_x
_atom_site_fract_y
_atom_site_fract_z
_atom_site_U_iso_or_equiv
_atom_site_occupancy
_atom_site_adp_type
_atom_site_refinement_flags_posn
_atom_site_refinement_flags_adp
_atom_site_refinement_flags_occupancy
_atom_site_disorder_assembly
_atom_site_disorder_group
_atom_site_attached_hydrogens
Pb1 Pb 0.749025(15) -0.487410(13) -0.196718(14) 0.0270 1.0000 Uani . . . . . .
Pb2 Pb 0.747690(15) -0.496793(14) -0.029890(14) 0.0279 1.0000 Uani . . . . . .
Pb3 Pb 0.749667(15) -0.495244(14) 0.136750(13) 0.0275 1.0000 Uani . . . . . .
I9 I 0.86126(3) -0.49765(3) 0.05701(3) 0.0357 1.0000 Uani . . . . . .
I4 I 0.63384(3) -0.48986(3) -0.11082(3) 0.0362 1.0000 Uani . . . . . .
I3 I 0.86311(3) -0.50156(3) -0.27614(3) 0.0392 1.0000 Uani . . . . . .
I2 I 0.70670(3) -0.39101(3) -0.28931(3) 0.0465 1.0000 Uani . . . . . .
I6 I 0.80803(3) -0.58197(3) -0.12234(3) 0.0402 1.0000 Uani . . . . . .
I5 I 0.80780(3) -0.40175(3) -0.10862(3) 0.0364 1.0000 Uani . . . . . .
I1 I 0.67603(3) -0.57408(3) -0.27636(3) 0.0372 1.0000 Uani . . . . . .
I8 I 0.68471(3) -0.40890(3) 0.05139(3) 0.0361 1.0000 Uani . . . . . .
I7 I 0.70059(3) -0.59763(3) 0.05235(3) 0.0393 1.0000 Uani . . . . . .
Y1 Y 0.98260(4) -0.26177(4) -0.13952(4) 0.0306 1.0000 Uani . . . . . .
O8 O 1.0529(3) -0.2776(3) -0.0694(3) 0.0443 1.0000 Uani . . . . . .
O1 O 0.9287(3) -0.2866(3) -0.0585(3) 0.0391 1.0000 Uani . . . . . .
N7 N 1.1645(4) -0.2369(4) -0.1406(4) 0.0437 1.0000 Uani . . . . . .
O4 O 0.9880(3) -0.3581(2) -0.1364(3) 0.0356 1.0000 Uani . . . . . .
N5 N 0.9756(3) -0.0881(3) -0.0613(3) 0.0322 1.0000 Uani . . . . . .
O7 O 1.0780(3) -0.2679(3) -0.1793(3) 0.0425 1.0000 Uani . . . . . .
O6 O 0.9911(3) -0.1829(3) -0.1989(3) 0.0430 1.0000 Uani . . . . . .
O5 O 0.9783(3) -0.1802(2) -0.0853(3) 0.0393 1.0000 Uani . . . . . .
O3 O 0.9666(3) -0.2981(3) -0.2319(3) 0.0406 1.0000 Uani . . . . . .
C13 C 0.9629(4) -0.1305(4) -0.0941(4) 0.0348 1.0000 Uani . . . . . .
N4 N 0.9803(4) -0.4496(3) -0.1122(3) 0.0365 1.0000 Uani . . . . . .
O2 O 0.8829(3) -0.2458(3) -0.1604(3) 0.0448 1.0000 Uani . . . . . .
N3 N 0.9778(4) -0.3637(3) -0.2993(3) 0.0386 1.0000 Uani . . . . . .
N6 N 1.0169(4) -0.1297(3) -0.2734(3) 0.0416 1.0000 Uani . . . . . .
C2 C 0.7944(5) -0.2676(5) 0.0239(5) 0.0527 1.0000 Uani . . . . . .
C7 C 0.9941(4) -0.3383(4) -0.2535(4) 0.0359 1.0000 Uani . . . . . .
C10 C 0.9759(4) -0.3964(4) -0.1031(4) 0.0399 1.0000 Uani . . . . . .
N1 N 0.8534(4) -0.2877(3) 0.0058(3) 0.0396 1.0000 Uani . . . . . .
N2 N 0.8259(4) -0.2186(4) -0.2327(4) 0.0474 1.0000 Uani . . . . . .
C6 C 0.8360(6) -0.1587(5) -0.2234(5) 0.0605 1.0000 Uani . . . . . .
C18 C 1.0207(8) -0.1238(5) -0.3336(4) 0.0672 1.0000 Uani . . . . . .
C3 C 0.8769(6) -0.3366(5) 0.0345(5) 0.0569 1.0000 Uani . . . . . .
C9 C 1.0123(5) -0.4115(4) -0.3216(4) 0.0462 1.0000 Uani . . . . . .
C12 C 1.0040(7) -0.4685(5) -0.1654(5) 0.0707 1.0000 Uani . . . . . .
C5 C 0.7852(7) -0.2319(6) -0.2790(6) 0.0821 1.0000 Uani . . . . . .
C16 C 0.9977(4) -0.1762(4) -0.2497(4) 0.0393 1.0000 Uani . . . . . .
C21 C 1.1430(5) -0.1789(4) -0.1327(5) 0.0529 1.0000 Uani . . . . . .
C20 C 1.2240(5) -0.2491(6) -0.1186(7) 0.0869 1.0000 Uani . . . . . .
C17 C 1.0335(5) -0.0807(4) -0.2393(5) 0.0472 1.0000 Uani . . . . . .
C11 C 0.9613(5) -0.4930(5) -0.0736(5) 0.0556 1.0000 Uani . . . . . .
C4 C 0.8513(5) -0.2572(4) -0.2015(5) 0.0447 1.0000 Uani . . . . . .
C8 C 0.9230(5) -0.3483(5) -0.3286(5) 0.0548 1.0000 Uani . . . . . .
C19 C 1.1301(5) -0.2749(4) -0.1632(4) 0.0439 1.0000 Uani . . . . . .
C1 C 0.8802(5) -0.2681(4) -0.0397(4) 0.0379 1.0000 Uani . . . . . .
N8 N 1.1010(4) -0.2910(4) 0.0109(3) 0.0434 1.0000 Uani . . . . . .
C22 C 1.0612(5) -0.2662(4) -0.0206(4) 0.0464 1.0000 Uani . . . . . .
C15 C 0.9540(5) -0.0311(4) -0.0734(5) 0.0471 1.0000 Uani . . . . . .
C14 C 1.0099(6) -0.0958(5) -0.0106(5) 0.0609 1.0000 Uani . . . . . .
C23 C 1.1130(8) -0.2738(6) 0.0682(5) 0.0796 1.0000 Uani . . . . . .
C24 C 1.1385(8) -0.3366(7) -0.0113(6) 0.0991 1.0000 Uani . . . . . .
N9 N 0.8856(4) -0.1980(4) 0.1254(4) 0.0500 1.0000 Uani . . . . . .
O9 O 0.9742(5) -0.2334(6) 0.0936(6) 0.1125 1.0000 Uani . . . . . .
C26 C 0.8856(6) -0.2306(6) 0.1754(5) 0.0671 1.0000 Uani . . . . . .
C25 C 0.9300(8) -0.2021(7) 0.0897(6) 0.0818 1.0000 Uani . . . . . .
C27 C 0.8349(8) -0.1596(6) 0.1192(7) 0.0871 1.0000 Uani . . . . . .
H131 H 0.9407 -0.1229 -0.1260 0.0441 1.0000 Uiso R . . . . .
H21 H 0.7842 -0.2339 0.0039 0.0789 1.0000 Uiso R . . . . .
H22 H 0.7960 -0.2595 0.0629 0.0790 1.0000 Uiso R . . . . .
H23 H 0.7647 -0.2962 0.0170 0.0788 1.0000 Uiso R . . . . .
H71 H 1.0288 -0.3510 -0.2359 0.0431 1.0000 Uiso R . . . . .
H101 H 0.9624 -0.3855 -0.0681 0.0479 1.0000 Uiso R . . . . .
H61 H 0.8588 -0.1537 -0.1900 0.0930 1.0000 Uiso R . . . . .
H62 H 0.8580 -0.1435 -0.2542 0.0931 1.0000 Uiso R . . . . .
H63 H 0.7981 -0.1397 -0.2202 0.0930 1.0000 Uiso R . . . . .
H181 H 1.0601 -0.1102 -0.3436 0.0960 1.0000 Uiso R . . . . .
H182 H 1.0140 -0.1599 -0.3507 0.0960 1.0000 Uiso R . . . . .
H183 H 0.9907 -0.0975 -0.3460 0.0960 1.0000 Uiso R . . . . .
H31 H 0.9201 -0.3359 0.0327 0.0890 1.0000 Uiso R . . . . .
H32 H 0.8645 -0.3360 0.0727 0.0890 1.0000 Uiso R . . . . .
H33 H 0.8627 -0.3705 0.0172 0.0890 1.0000 Uiso R . . . . .
H91 H 1.0254 -0.4027 -0.3586 0.0693 1.0000 Uiso R . . . . .
H92 H 1.0469 -0.4182 -0.2982 0.0690 1.0000 Uiso R . . . . .
H93 H 0.9873 -0.4447 -0.3224 0.0689 1.0000 Uiso R . . . . .
H121 H 1.0242 -0.5039 -0.1604 0.1069 1.0000 Uiso R . . . . .
H122 H 1.0319 -0.4409 -0.1794 0.1070 1.0000 Uiso R . . . . .
H123 H 0.9713 -0.4730 -0.1910 0.1070 1.0000 Uiso R . . . . .
H51 H 0.7811 -0.2721 -0.2825 0.1201 1.0000 Uiso R . . . . .
H52 H 0.8020 -0.2166 -0.3126 0.1201 1.0000 Uiso R . . . . .
H53 H 0.7463 -0.2154 -0.2726 0.1200 1.0000 Uiso R . . . . .
H161 H 0.9887 -0.2066 -0.2729 0.0481 1.0000 Uiso R . . . . .
H211 H 1.1003 -0.1774 -0.1387 0.0781 1.0000 Uiso R . . . . .
H212 H 1.1628 -0.1542 -0.1585 0.0781 1.0000 Uiso R . . . . .
H213 H 1.1519 -0.1670 -0.0955 0.0781 1.0000 Uiso R . . . . .
H201 H 1.2371 -0.2853 -0.1318 0.1279 1.0000 Uiso R . . . . .
H202 H 1.2517 -0.2205 -0.1310 0.1280 1.0000 Uiso R . . . . .
H203 H 1.2226 -0.2493 -0.0788 0.1280 1.0000 Uiso R . . . . .
H171 H 1.0442 -0.0934 -0.2027 0.0709 1.0000 Uiso R . . . . .
H172 H 1.0668 -0.0610 -0.2556 0.0711 1.0000 Uiso R . . . . .
H173 H 0.9994 -0.0557 -0.2369 0.0709 1.0000 Uiso R . . . . .
H111 H 0.9933 -0.5196 -0.0677 0.0842 1.0000 Uiso R . . . . .
H112 H 0.9508 -0.4760 -0.0389 0.0839 1.0000 Uiso R . . . . .
H113 H 0.9271 -0.5125 -0.0883 0.0841 1.0000 Uiso R . . . . .
H41 H 0.8455 -0.2950 -0.2106 0.0540 1.0000 Uiso R . . . . .
H81 H 0.9306 -0.3473 -0.3678 0.0800 1.0000 Uiso R . . . . .
H82 H 0.9096 -0.3117 -0.3165 0.0800 1.0000 Uiso R . . . . .
H83 H 0.8919 -0.3754 -0.3211 0.0801 1.0000 Uiso R . . . . .
H191 H 1.1467 -0.3108 -0.1675 0.0520 1.0000 Uiso R . . . . .
H11 H 0.8613 -0.2391 -0.0591 0.0459 1.0000 Uiso R . . . . .
H221 H 1.0372 -0.2382 -0.0045 0.0560 1.0000 Uiso R . . . . .
H151 H 0.9874 -0.0052 -0.0730 0.0707 1.0000 Uiso R . . . . .
H152 H 0.9355 -0.0303 -0.1094 0.0711 1.0000 Uiso R . . . . .
H153 H 0.9250 -0.0197 -0.0459 0.0710 1.0000 Uiso R . . . . .
H141 H 0.9870 -0.0825 0.0205 0.0930 1.0000 Uiso R . . . . .
H142 H 1.0469 -0.0749 -0.0130 0.0930 1.0000 Uiso R . . . . .
H143 H 1.0189 -0.1352 -0.0057 0.0930 1.0000 Uiso R . . . . .
H231 H 1.1133 -0.3065 0.0918 0.1230 1.0000 Uiso R . . . . .
H232 H 1.1513 -0.2552 0.0703 0.1230 1.0000 Uiso R . . . . .
H233 H 1.0819 -0.2485 0.0803 0.1229 1.0000 Uiso R . . . . .
H241 H 1.1800 -0.3292 -0.0026 0.1460 1.0000 Uiso R . . . . .
H242 H 1.1334 -0.3387 -0.0508 0.1460 1.0000 Uiso R . . . . .
H243 H 1.1266 -0.3718 0.0053 0.1460 1.0000 Uiso R . . . . .
H261 H 0.8758 -0.2067 0.2063 0.1000 1.0000 Uiso R . . . . .
H262 H 0.9247 -0.2470 0.1809 0.1000 1.0000 Uiso R . . . . .
H263 H 0.8561 -0.2602 0.1722 0.0999 1.0000 Uiso R . . . . .
H251 H 0.9276 -0.1789 0.0585 0.1010 1.0000 Uiso R . . . . .
H271 H 0.8392 -0.1388 0.0852 0.1229 1.0000 Uiso R . . . . .
H272 H 0.8344 -0.1336 0.1500 0.1230 1.0000 Uiso R . . . . .
H273 H 0.7979 -0.1807 0.1186 0.1230 1.0000 Uiso R . . . . .

loop_
_atom_site_aniso_label
_atom_site_aniso_U_11
_atom_site_aniso_U_22
_atom_site_aniso_U_33
_atom_site_aniso_U_23
_atom_site_aniso_U_13
_atom_site_aniso_U_12
Pb1 0.02796(17) 0.03035(16) 0.02273(17) -0.00021(12) -0.00076(13) 0.00006(15)
Pb2 0.02787(17) 0.03306(16) 0.02264(18) -0.00027(12) -0.00065(13) -0.00004(15)
Pb3 0.02657(17) 0.03301(16) 0.02280(19) 0.00050(12) 0.00096(13) 0.00001(15)
I9 0.0255(3) 0.0487(3) 0.0328(3) 0.0045(3) 0.0022(2) 0.0003(2)
I4 0.0266(3) 0.0465(3) 0.0355(3) -0.0039(2) -0.0013(2) -0.0014(3)
I3 0.0248(3) 0.0547(4) 0.0379(3) 0.0044(3) 0.0007(3) -0.0003(3)
I2 0.0580(4) 0.0356(3) 0.0460(4) 0.0026(3) 0.0021(3) 0.0127(3)
I6 0.0524(4) 0.0352(3) 0.0330(3) 0.0003(2) -0.0017(3) 0.0112(3)
I5 0.0353(3) 0.0323(3) 0.0417(3) -0.0008(2) -0.0054(3) -0.0051(2)
I1 0.0404(3) 0.0370(3) 0.0342(3) -0.0020(2) 0.0003(3) -0.0108(3)
I8 0.0384(3) 0.0373(3) 0.0327(3) -0.0019(2) 0.0003(3) 0.0083(3)
I7 0.0365(3) 0.0330(3) 0.0484(4) -0.0009(3) 0.0044(3) -0.0030(2)
Y1 0.0347(5) 0.0255(4) 0.0315(5) -0.0027(3) -0.0043(4) 0.0023(3)
O8 0.040(4) 0.059(5) 0.034(4) 0.001(3) -0.010(3) 0.015(3)
O1 0.036(4) 0.035(3) 0.047(4) -0.005(3) -0.002(3) 0.005(3)
N7 0.034(4) 0.048(5) 0.050(5) -0.005(4) 0.004(4) 0.000(4)
O4 0.046(4) 0.017(3) 0.043(4) 0.000(3) 0.001(3) -0.002(3)
N5 0.027(4) 0.035(4) 0.035(4) -0.010(3) -0.002(3) -0.002(3)
O7 0.034(4) 0.053(4) 0.041(4) -0.009(3) 0.003(3) -0.005(3)
O6 0.061(5) 0.030(3) 0.038(4) 0.004(3) 0.000(3) 0.002(3)
O5 0.054(4) 0.023(3) 0.042(4) -0.006(3) -0.005(3) 0.003(3)
O3 0.047(4) 0.032(3) 0.042(4) -0.008(3) -0.011(3) 0.001(3)
C13 0.027(5) 0.040(5) 0.037(5) -0.008(4) -0.002(4) 0.004(4)
N4 0.036(4) 0.030(4) 0.044(5) 0.000(3) 0.002(4) -0.004(3)
O2 0.037(4) 0.053(4) 0.044(4) 0.003(3) -0.009(3) 0.013(3)
N3 0.050(5) 0.037(4) 0.030(4) 0.001(3) 0.000(4) -0.002(4)
N6 0.058(5) 0.025(4) 0.042(5) 0.001(3) -0.001(4) 0.005(4)
C2 0.044(6) 0.063(7) 0.051(7) 0.000(5) 0.006(5) -0.006(5)
C7 0.043(5) 0.030(5) 0.034(5) 0.001(4) -0.002(4) -0.007(4)
C10 0.040(5) 0.035(5) 0.045(6) -0.005(4) 0.000(4) 0.013(4)
N1 0.049(5) 0.032(4) 0.037(4) -0.001(3) 0.008(4) -0.001(4)
N2 0.051(5) 0.042(5) 0.048(5) 0.003(4) -0.017(4) 0.001(4)
C6 0.061(8) 0.047(6) 0.074(9) 0.002(6) -0.021(7) 0.017(6)
C18 0.134(12) 0.043(6) 0.024(5) 0.000(4) 0.002(7) 0.009(7)
C3 0.087(9) 0.041(6) 0.043(6) 0.007(5) 0.005(6) 0.002(6)
C9 0.057(7) 0.038(5) 0.044(6) -0.016(4) 0.010(5) -0.003(5)
C12 0.137(14) 0.032(6) 0.042(7) 0.005(5) 0.005(8) 0.009(7)
C5 0.093(11) 0.067(9) 0.086(10) 0.011(8) -0.047(9) 0.006(8)
C16 0.044(6) 0.027(4) 0.047(6) 0.007(4) 0.000(5) 0.007(4)
C21 0.045(6) 0.035(5) 0.079(8) -0.003(5) -0.009(6) 0.002(5)
C20 0.033(6) 0.067(9) 0.161(16) -0.029(9) -0.034(8) 0.010(6)
C17 0.048(6) 0.036(5) 0.058(7) 0.004(5) -0.003(5) -0.005(5)
C11 0.051(7) 0.048(6) 0.068(8) 0.018(6) 0.025(6) 0.005(5)
C4 0.045(6) 0.032(5) 0.057(7) 0.003(5) -0.003(5) 0.001(4)
C8 0.065(8) 0.049(6) 0.050(7) -0.012(5) -0.025(6) -0.004(5)
C19 0.049(6) 0.046(6) 0.037(6) -0.016(4) 0.014(5) 0.004(5)
C1 0.050(6) 0.027(4) 0.037(5) 0.002(4) -0.007(4) -0.005(4)
N8 0.043(5) 0.051(5) 0.036(5) 0.000(4) -0.006(4) 0.016(4)
C22 0.053(6) 0.043(5) 0.044(6) -0.001(4) -0.010(5) 0.030(5)
C15 0.045(6) 0.032(5) 0.064(7) -0.009(5) 0.005(5) 0.000(4)
C14 0.094(10) 0.048(6) 0.040(6) -0.015(5) -0.021(6) -0.001(6)
C23 0.124(13) 0.085(10) 0.030(6) -0.002(6) -0.011(7) 0.059(9)
C24 0.131(15) 0.110(12) 0.057(9) -0.018(8) -0.014(9) 0.080(11)
N9 0.052(6) 0.048(5) 0.050(5) -0.011(4) -0.004(5) 0.000(4)
O9 0.055(6) 0.131(11) 0.151(12) -0.074(9) 0.034(7) -0.025(7)
C26 0.059(8) 0.080(9) 0.062(8) 0.006(7) -0.012(6) 0.002(7)
C25 0.093(12) 0.089(11) 0.063(9) -0.024(8) 0.035(8) -0.064(10)
C27 0.119(14) 0.057(8) 0.085(11) -0.012(8) -0.007(10) 0.023(9)

loop_
_atom_type_symbol
_atom_type_scat_dispersion_real
_atom_type_scat_dispersion_imag
_atom_type_scat_Cromer_Mann_a1
_atom_type_scat_Cromer_Mann_b1
_atom_type_scat_Cromer_Mann_a2
_atom_type_scat_Cromer_Mann_b2
_atom_type_scat_Cromer_Mann_a3
_atom_type_scat_Cromer_Mann_b3
_atom_type_scat_Cromer_Mann_a4
_atom_type_scat_Cromer_Mann_b4
_atom_type_scat_Cromer_Mann_c
_atom_type_scat_source
C 0.0033 0.0016 2.3100 20.8439 1.0200 10.2075 1.5886 0.5687 0.8650 51.6512 0.2156 'International Tables Vol C 4.2.6.8 and 6.1.1.4'
H 0.0000 0.0000 0.4930 10.5109 0.3229 26.1257 0.1402 3.1424 0.0408 57.7998 0.0030 'International Tables Vol C 4.2.6.8 and 6.1.1.4'
N 0.0061 0.0033 12.2126 0.0057 3.1322 9.8933 2.0125 28.9975 1.1663 0.5826 -11.5290 'International Tables Vol C 4.2.6.8 and 6.1.1.4'
O 0.0106 0.0060 3.0485 13.2771 2.2868 5.7011 1.5463 0.3239 0.8670 32.9089 0.2508 'International Tables Vol C 4.2.6.8 and 6.1.1.4'
S 0.1246 0.1234 6.9053 1.4679 5.2034 22.2151 1.4379 0.2536 1.5863 56.1720 0.8669 'International Tables Vol C 4.2.6.8 and 6.1.1.4'
Y -2.7962 3.5667 17.7760 1.4029 10.2946 12.8006 5.7263 0.1256 3.2659 104.3540 1.9121 'International Tables Vol C 4.2.6.8 and 6.1.1.4'
I -0.4742 1.8119 20.1472 4.3470 18.9949 0.3814 7.5138 27.7660 2.2735 66.8776 4.0712 'International Tables Vol C 4.2.6.8 and 6.1.1.4'
Pb -3.3944 10.1111 31.0617 0.6902 13.0637 2.3576 18.4420 8.6180 5.9696 47.2579 13.4118 'International Tables Vol C 4.2.6.8 and 6.1.1.4'

loop_
_geom_angle_atom_site_label_1
_geom_angle_site_symmetry_1
_geom_angle_atom_site_label_2
_geom_angle_site_symmetry_2
_geom_angle_atom_site_label_3
_geom_angle_site_symmetry_3
_geom_angle
_geom_angle_publ_flag
I4 . Pb1 . I3 . 172.71(2) yes
I4 . Pb1 . I2 . 102.37(3) yes
I3 . Pb1 . I2 . 83.93(3) yes
I4 . Pb1 . I6 . 87.30(3) yes
I3 . Pb1 . I6 . 86.35(2) yes
I2 . Pb1 . I6 . 170.28(2) yes
I4 . Pb1 . I5 . 84.91(3) yes
I3 . Pb1 . I5 . 98.05(3) yes
I2 . Pb1 . I5 . 97.14(2) yes
I6 . Pb1 . I5 . 84.51(2) yes
I4 . Pb1 . I1 . 88.43(2) yes
I3 . Pb1 . I1 . 88.59(3) yes
I2 . Pb1 . I1 . 84.06(2) yes
I6 . Pb1 . I1 . 95.41(3) yes
I5 . Pb1 . I1 . 173.34(2) yes
I9 . Pb2 . I4 . 176.69(2) yes
I9 . Pb2 . I6 . 96.63(3) yes
I4 . Pb2 . I6 . 86.59(3) yes
I9 . Pb2 . I5 . 93.53(2) yes
I4 . Pb2 . I5 . 86.15(3) yes
I6 . Pb2 . I5 . 82.04(2) yes
I9 . Pb2 . I8 . 87.07(3) yes
I4 . Pb2 . I8 . 89.68(2) yes
I6 . Pb2 . I8 . 175.375(19) yes
I5 . Pb2 . I8 . 95.00(2) yes
I9 . Pb2 . I7 . 81.64(2) yes
I4 . Pb2 . I7 . 98.86(3) yes
I6 . Pb2 . I7 . 95.31(2) yes
I5 . Pb2 . I7 . 174.22(2) yes
I8 . Pb2 . I7 . 87.96(2) yes
I2 3_655 Pb3 . I1 3_655 86.03(3) yes
I2 3_655 Pb3 . I3 3_655 84.81(2) yes
I1 3_655 Pb3 . I3 3_655 87.08(2) yes
I2 3_655 Pb3 . I9 . 96.67(2) yes
I1 3_655 Pb3 . I9 . 89.04(3) yes
I3 3_655 Pb3 . I9 . 175.74(2) yes
I2 3_655 Pb3 . I8 . 90.07(3) yes
I1 3_655 Pb3 . I8 . 175.14(2) yes
I3 3_655 Pb3 . I8 . 95.48(3) yes
I9 . Pb3 . I8 . 88.52(3) yes
I2 3_655 Pb3 . I7 . 175.82(2) yes
I1 3_655 Pb3 . I7 . 98.06(2) yes
I3 3_655 Pb3 . I7 . 96.17(2) yes
I9 . Pb3 . I7 . 82.64(2) yes
I8 . Pb3 . I7 . 85.79(2) yes
Pb3 . I9 . Pb2 . 77.49(2) yes
Pb2 . I4 . Pb1 . 76.70(2) yes
Pb1 . I3 . Pb3 3_654 76.84(2) yes
Pb3 3_654 I2 . Pb1 . 76.00(2) yes
Pb1 . I6 . Pb2 . 77.30(2) yes
Pb1 . I5 . Pb2 . 77.31(2) yes
Pb1 . I1 . Pb3 3_654 76.36(2) yes
Pb2 . I8 . Pb3 . 77.42(2) yes
Pb2 . I7 . Pb3 . 74.65(2) yes
O8 . Y1 . O1 . 72.6(2) yes
O8 . Y1 . O4 . 77.3(3) yes
O1 . Y1 . O4 . 75.6(2) yes
O8 . Y1 . O7 . 71.2(3) yes
O1 . Y1 . O7 . 141.6(2) yes
O4 . Y1 . O7 . 84.4(2) yes
O8 . Y1 . O6 . 120.9(3) yes
O1 . Y1 . O6 . 137.6(2) yes
O4 . Y1 . O6 . 143.7(2) yes
O7 . Y1 . O6 . 74.2(3) yes
O8 . Y1 . O5 . 75.8(2) yes
O1 . Y1 . O5 . 73.9(2) yes
O4 . Y1 . O5 . 144.1(2) yes
O7 . Y1 . O5 . 108.6(2) yes
O6 . Y1 . O5 . 71.8(2) yes
O8 . Y1 . O3 . 135.2(2) yes
O1 . Y1 . O3 . 126.8(2) yes
O4 . Y1 . O3 . 71.5(2) yes
O7 . Y1 . O3 . 74.5(2) yes
O6 . Y1 . O3 . 74.6(2) yes
O8 . Y1 . O2 . 146.0(3) yes
O1 . Y1 . O2 . 74.6(2) yes
O4 . Y1 . O2 . 102.8(3) yes
O7 . Y1 . O2 . 142.7(2) yes
O6 . Y1 . O2 . 79.3(3) yes
O5 . Y1 . O3 . 143.7(2) yes
O5 . Y1 . O2 . 87.0(3) yes
O3 . Y1 . O2 . 73.5(2) yes
Y1 . O8 . C22 . 139.8(7) yes
Y1 . O1 . C1 . 130.5(6) yes
C21 . N7 . C20 . 115.7(9) yes
C21 . N7 . C19 . 120.8(9) yes
C20 . N7 . C19 . 123.4(10) yes
Y1 . O4 . C10 . 137.7(6) yes
C13 . N5 . C15 . 121.2(8) yes
C13 . N5 . C14 . 121.7(8) yes
C15 . N5 . C14 . 117.1(8) yes
Y1 . O7 . C19 . 137.2(6) yes
Y1 . O6 . C16 . 135.1(6) yes
Y1 . O5 . C13 . 134.4(6) yes
Y1 . O3 . C7 . 126.0(6) yes
N5 . C13 . O5 . 124.4(9) yes
N5 . C13 . H131 . 117.6 no
O5 . C13 . H131 . 118.0 no
C10 . N4 . C12 . 118.6(9) yes
C10 . N4 . C11 . 124.5(9) yes
C12 . N4 . C11 . 116.9(9) yes
Y1 . O2 . C4 . 132.9(7) yes
C7 . N3 . C9 . 121.2(9) yes
C7 . N3 . C8 . 121.8(9) yes
C9 . N3 . C8 . 116.9(8) yes
C18 . N6 . C16 . 122.2(9) yes
C18 . N6 . C17 . 117.9(8) yes
C16 . N6 . C17 . 120.0(9) yes
N1 . C2 . H21 . 109.4 no
N1 . C2 . H22 . 109.0 no
H21 . C2 . H22 . 109.4 no
N1 . C2 . H23 . 109.6 no
H21 . C2 . H23 . 109.7 no
H22 . C2 . H23 . 109.7 no
N3 . C7 . O3 . 124.7(9) yes
N3 . C7 . H71 . 117.8 no
O3 . C7 . H71 . 117.5 no
N4 . C10 . O4 . 126.3(10) yes
N4 . C10 . H101 . 116.8 no
O4 . C10 . H101 . 116.9 no
C2 . N1 . C3 . 116.2(9) yes
C2 . N1 . C1 . 122.4(9) yes
C3 . N1 . C1 . 120.7(9) yes
C6 . N2 . C5 . 114.9(9) yes
C6 . N2 . C4 . 121.6(9) yes
C5 . N2 . C4 . 123.4(10) yes
N2 . C6 . H61 . 109.5 no
N2 . C6 . H62 . 109.0 no
H61 . C6 . H62 . 109.5 no
N2 . C6 . H63 . 109.7 no
H61 . C6 . H63 . 109.7 no
H62 . C6 . H63 . 109.4 no
N6 . C18 . H181 . 109.6 no
N6 . C18 . H182 . 109.4 no
H181 . C18 . H182 . 109.3 no
N6 . C18 . H183 . 109.4 no
H181 . C18 . H183 . 109.7 no
H182 . C18 . H183 . 109.5 no
N1 . C3 . H31 . 108.9 no
N1 . C3 . H32 . 109.9 no
H31 . C3 . H32 . 109.3 no
N1 . C3 . H33 . 110.2 no
H31 . C3 . H33 . 108.9 no
H32 . C3 . H33 . 109.7 no
N3 . C9 . H91 . 109.2 no
N3 . C9 . H92 . 109.2 no
H91 . C9 . H92 . 109.7 no
N3 . C9 . H93 . 109.6 no
H91 . C9 . H93 . 109.4 no
H92 . C9 . H93 . 109.7 no
N4 . C12 . H121 . 109.1 no
N4 . C12 . H122 . 109.5 no
H121 . C12 . H122 . 109.8 no
N4 . C12 . H123 . 109.0 no
H121 . C12 . H123 . 109.7 no
H122 . C12 . H123 . 109.7 no
N2 . C5 . H51 . 109.8 no
N2 . C5 . H52 . 108.7 no
H51 . C5 . H52 . 109.5 no
N2 . C5 . H53 . 110.2 no
H51 . C5 . H53 . 109.5 no
H52 . C5 . H53 . 109.2 no
N6 . C16 . O6 . 125.1(10) yes
N6 . C16 . H161 . 117.1 no
O6 . C16 . H161 . 117.7 no
N7 . C21 . H211 . 109.7 no
N7 . C21 . H212 . 109.7 no
H211 . C21 . H212 . 109.3 no
N7 . C21 . H213 . 109.2 no
H211 . C21 . H213 . 109.5 no
H212 . C21 . H213 . 109.4 no
N7 . C20 . H201 . 109.5 no
N7 . C20 . H202 . 109.3 no
H201 . C20 . H202 . 109.5 no
N7 . C20 . H203 . 109.6 no
H201 . C20 . H203 . 109.4 no
H202 . C20 . H203 . 109.5 no
N6 . C17 . H171 . 109.3 no
N6 . C17 . H172 . 110.2 no
H171 . C17 . H172 . 109.7 no
N6 . C17 . H173 . 109.0 no
H171 . C17 . H173 . 109.4 no
H172 . C17 . H173 . 109.3 no
N4 . C11 . H111 . 110.2 no
N4 . C11 . H112 . 109.5 no
H111 . C11 . H112 . 109.0 no
N4 . C11 . H113 . 109.7 no
H111 . C11 . H113 . 109.1 no
H112 . C11 . H113 . 109.3 no
N2 . C4 . O2 . 123.3(10) yes
N2 . C4 . H41 . 118.4 no
O2 . C4 . H41 . 118.3 no
N3 . C8 . H81 . 109.8 no
N3 . C8 . H82 . 109.7 no
H81 . C8 . H82 . 109.4 no
N3 . C8 . H83 . 110.1 no
H81 . C8 . H83 . 109.0 no
H82 . C8 . H83 . 108.9 no
N7 . C19 . O7 . 126.3(10) yes
N7 . C19 . H191 . 116.5 no
O7 . C19 . H191 . 117.2 no
N1 . C1 . O1 . 124.3(9) yes
N1 . C1 . H11 . 117.9 no
O1 . C1 . H11 . 117.7 no
C22 . N8 . C23 . 123.0(9) yes
C22 . N8 . C24 . 120.4(10) yes
C23 . N8 . C24 . 116.5(9) yes
N8 . C22 . O8 . 124.2(9) yes
N8 . C22 . H221 . 117.8 no
O8 . C22 . H221 . 118.0 no
N5 . C15 . H151 . 109.4 no
N5 . C15 . H152 . 109.8 no
H151 . C15 . H152 . 109.0 no
N5 . C15 . H153 . 109.9 no
H151 . C15 . H153 . 109.4 no
H152 . C15 . H153 . 109.4 no
N5 . C14 . H141 . 109.9 no
N5 . C14 . H142 . 109.5 no
H141 . C14 . H142 . 109.3 no
N5 . C14 . H143 . 109.5 no
H141 . C14 . H143 . 109.3 no
H142 . C14 . H143 . 109.3 no
N8 . C23 . H231 . 109.7 no
N8 . C23 . H232 . 109.8 no
H231 . C23 . H232 . 109.4 no
N8 . C23 . H233 . 109.4 no
H231 . C23 . H233 . 109.2 no
H232 . C23 . H233 . 109.4 no
N8 . C24 . H241 . 109.3 no
N8 . C24 . H242 . 109.4 no
H241 . C24 . H242 . 109.8 no
N8 . C24 . H243 . 109.4 no
H241 . C24 . H243 . 109.4 no
H242 . C24 . H243 . 109.5 no
C26 . N9 . C25 . 120.8(13) yes
C26 . N9 . C27 . 115.0(11) yes
C25 . N9 . C27 . 124.2(14) yes
N9 . C26 . H261 . 109.6 no
N9 . C26 . H262 . 109.6 no
H261 . C26 . H262 . 109.5 no
N9 . C26 . H263 . 109.2 no
H261 . C26 . H263 . 109.6 no
H262 . C26 . H263 . 109.3 no
N9 . C25 . O9 . 126.3(17) yes
N9 . C25 . H251 . 116.2 no
O9 . C25 . H251 . 117.5 no
N9 . C27 . H271 . 109.3 no
N9 . C27 . H272 . 109.2 no
H271 . C27 . H272 . 109.4 no
N9 . C27 . H273 . 109.7 no
H271 . C27 . H273 . 109.7 no
H272 . C27 . H273 . 109.5 no

loop_
_geom_bond_atom_site_label_1
_geom_bond_site_symmetry_1
_geom_bond_atom_site_label_2
_geom_bond_site_symmetry_2
_geom_bond_distance
_geom_bond_publ_flag
Pb1 . I4 . 3.2893(9) yes
Pb1 . I3 . 3.1910(9) yes
Pb1 . I2 . 3.3262(9) yes
Pb1 . I6 . 3.1520(8) yes
Pb1 . I5 . 3.2119(8) yes
Pb1 . I1 . 3.2425(8) yes
Pb2 . I9 . 3.2763(9) yes
Pb2 . I4 . 3.1956(9) yes
Pb2 . I6 . 3.2891(8) yes
Pb2 . I5 . 3.2309(8) yes
Pb2 . I8 . 3.1806(8) yes
Pb2 . I7 . 3.2734(9) yes
Pb3 . I2 3_655 3.1936(9) yes
Pb3 . I1 3_655 3.2532(8) yes
Pb3 . I3 3_655 3.2696(9) yes
Pb3 . I9 . 3.1346(9) yes
Pb3 . I8 . 3.2377(8) yes
Pb3 . I7 . 3.3458(9) yes
Y1 . O8 . 2.329(6) yes
Y1 . O1 . 2.364(7) yes
Y1 . O4 . 2.285(6) yes
Y1 . O7 . 2.328(7) yes
Y1 . O6 . 2.359(6) yes
Y1 . O5 . 2.332(6) yes
Y1 . O3 . 2.411(7) yes
Y1 . O2 . 2.301(7) yes
O8 . C22 . 1.221(12) yes
O1 . C1 . 1.247(12) yes
N7 . C21 . 1.466(13) yes
N7 . C20 . 1.451(14) yes
N7 . C19 . 1.299(13) yes
O4 . C10 . 1.239(12) yes
N5 . C13 . 1.308(11) yes
N5 . C15 . 1.462(12) yes
N5 . C14 . 1.449(13) yes
O7 . C19 . 1.231(12) yes
O6 . C16 . 1.242(12) yes
O5 . C13 . 1.243(11) yes
O3 . C7 . 1.244(11) yes
C13 . H131 . 0.931 no
N4 . C10 . 1.283(12) yes
N4 . C12 . 1.456(13) yes
N4 . C11 . 1.448(12) yes
O2 . C4 . 1.242(12) yes
N3 . C7 . 1.306(12) yes
N3 . C9 . 1.469(12) yes
N3 . C8 . 1.452(13) yes
N6 . C18 . 1.457(12) yes
N6 . C16 . 1.313(12) yes
N6 . C17 . 1.467(13) yes
C2 . N1 . 1.458(13) yes
C2 . H21 . 0.960 no
C2 . H22 . 0.961 no
C2 . H23 . 0.959 no
C7 . H71 . 0.929 no
C10 . H101 . 0.931 no
N1 . C3 . 1.448(13) yes
N1 . C1 . 1.331(12) yes
N2 . C6 . 1.453(14) yes
N2 . C5 . 1.468(14) yes
N2 . C4 . 1.311(13) yes
C6 . H61 . 0.958 no
C6 . H62 . 0.959 no
C6 . H63 . 0.957 no
C18 . H181 . 0.961 no
C18 . H182 . 0.961 no
C18 . H183 . 0.960 no
C3 . H31 . 0.959 no
C3 . H32 . 0.961 no
C3 . H33 . 0.957 no
C9 . H91 . 0.960 no
C9 . H92 . 0.965 no
C9 . H93 . 0.964 no
C12 . H121 . 0.959 no
C12 . H122 . 0.961 no
C12 . H123 . 0.959 no
C5 . H51 . 0.960 no
C5 . H52 . 0.962 no
C5 . H53 . 0.960 no
C16 . H161 . 0.934 no
C21 . H211 . 0.960 no
C21 . H212 . 0.961 no
C21 . H213 . 0.959 no
C20 . H201 . 0.961 no
C20 . H202 . 0.961 no
C20 . H203 . 0.959 no
C17 . H171 . 0.961 no
C17 . H172 . 0.959 no
C17 . H173 . 0.963 no
C11 . H111 . 0.959 no
C11 . H112 . 0.957 no
C11 . H113 . 0.957 no
C4 . H41 . 0.932 no
C8 . H81 . 0.960 no
C8 . H82 . 0.961 no
C8 . H83 . 0.959 no
C19 . H191 . 0.933 no
C1 . H11 . 0.931 no
N8 . C22 . 1.304(12) yes
N8 . C23 . 1.464(14) yes
N8 . C24 . 1.463(14) yes
C22 . H221 . 0.935 no
C15 . H151 . 0.962 no
C15 . H152 . 0.961 no
C15 . H153 . 0.961 no
C14 . H141 . 0.959 no
C14 . H142 . 0.959 no
C14 . H143 . 0.961 no
C23 . H231 . 0.960 no
C23 . H232 . 0.961 no
C23 . H233 . 0.959 no
C24 . H241 . 0.961 no
C24 . H242 . 0.959 no
C24 . H243 . 0.962 no
N9 . C26 . 1.431(15) yes
N9 . C25 . 1.310(16) yes
N9 . C27 . 1.455(17) yes
O9 . C25 . 1.23(2) yes
C26 . H261 . 0.961 no
C26 . H262 . 0.960 no
C26 . H263 . 0.962 no
C25 . H251 . 0.932 no
C27 . H271 . 0.961 no
C27 . H272 . 0.964 no
C27 . H273 . 0.961 no
